data_4126272
loop_
_publ_author_name
'Anker, Mathew D.'
'Kefalidis, Christos E.'
'Yang, Yan'
'Fang, Jian'
'Hill, Michael S.'
'Mahon, Mary F.'
'Maron, Laurent'

_publ_section_title
;
 Alkaline Earth-centered CO Homologation, Reduction and Amine
 Carbonylation.
;
_journal_name_full 'Journal of the American Chemical Society'
_journal_paper_doi 10.1021/jacs.7b04926
_journal_year 2017
_chemical_formula_moiety 'C76 H102 Mg2 N6 O2'
_chemical_formula_sum 'C76 H102 Mg2 N6 O2'
_chemical_formula_weight 1180.25
_space_group_crystal_system orthorhombic
_space_group_IT_number 19
_space_group_name_Hall 'P 2ac 2ab'
_space_group_name_H-M_alt 'P 21 21 21'
_symmetry_space_group_name_Hall 'P 2ac 2ab'
_symmetry_space_group_name_H-M 'P 21 21 21'
_atom_sites_solution_hydrogens geom
_atom_sites_solution_primary iterative
_audit_creation_date 2016-09-22
_audit_creation_method
;
Olex2 1.2
(compiled 2016.09.09 svn.r3337 for OlexSys, GUI svn.r5227)
;
_cell_angle_alpha 90
_cell_angle_beta 90
_cell_angle_gamma 90
_cell_formula_units_Z 4
_cell_length_a 13.40560(10)
_cell_length_b 22.4368(2)
_cell_length_c 22.9956(2)
_cell_measurement_reflns_used 34357
_cell_measurement_temperature 150.00(10)
_cell_measurement_theta_max 73.3580
_cell_measurement_theta_min 3.8100
_cell_volume 6916.59(10)
_computing_cell_refinement 'CrysAlisPro 1.171.38.43 (Rigaku OD, 2015)'
_computing_data_collection 'CrysAlisPro 1.171.38.43 (Rigaku OD, 2015)'
_computing_data_reduction 'CrysAlisPro 1.171.38.43 (Rigaku OD, 2015)'
_computing_molecular_graphics 'Olex2 (Dolomanov et al., 2009)'
_computing_publication_material 'Olex2 (Dolomanov et al., 2009)'
_computing_structure_refinement 'ShelXL (Sheldrick, 2015)'
_computing_structure_solution 'olex2.solve (Bourhis et al., 2015)'
_diffrn_ambient_environment N~2~
_diffrn_ambient_temperature 150.00(10)
_diffrn_detector 'CCD plate'
_diffrn_detector_area_resol_mean 8.1150
_diffrn_detector_type EosS2
_diffrn_measured_fraction_theta_full 1.000
_diffrn_measured_fraction_theta_max 0.997
_diffrn_measurement_device 'four-circle diffractometer'
_diffrn_measurement_device_type 'SuperNova, Dual, Cu at zero, EosS2'
_diffrn_measurement_method '\w scans'
_diffrn_radiation_monochromator mirror
_diffrn_radiation_probe x-ray
_diffrn_radiation_type CuK\a
_diffrn_radiation_wavelength 1.54184
_diffrn_reflns_av_R_equivalents 0.0276
_diffrn_reflns_av_unetI/netI 0.0213
_diffrn_reflns_Laue_measured_fraction_full 1.000
_diffrn_reflns_Laue_measured_fraction_max 0.997
_diffrn_reflns_limit_h_max 16
_diffrn_reflns_limit_h_min -16
_diffrn_reflns_limit_k_max 27
_diffrn_reflns_limit_k_min -26
_diffrn_reflns_limit_l_max 21
_diffrn_reflns_limit_l_min -28
_diffrn_reflns_number 58616
_diffrn_reflns_point_group_measured_fraction_full 1.000
_diffrn_reflns_point_group_measured_fraction_max 0.991
_diffrn_reflns_theta_full 67.684
_diffrn_reflns_theta_max 73.529
_diffrn_reflns_theta_min 2.752
_diffrn_source 'micro-focus sealed X-ray tube'
_diffrn_source_type 'SuperNova (Cu) X-ray Source'
_exptl_absorpt_coefficient_mu 0.680
_exptl_absorpt_correction_T_max 0.930
_exptl_absorpt_correction_T_min 0.854
_exptl_absorpt_correction_type gaussian
_exptl_absorpt_process_details
;
CrysAlisPro 1.171.38.43 (Rigaku Oxford Diffraction, 2015)
Numerical absorption correction based on gaussian integration over
            a multifaceted crystal model
Empirical absorption correction using spherical harmonics,
 implemented in SCALE3 ABSPACK scaling algorithm.
;
_exptl_crystal_colour colorless
_exptl_crystal_density_diffrn 1.133
_exptl_crystal_description block
_exptl_crystal_F_000 2560
_exptl_crystal_size_max 0.260
_exptl_crystal_size_mid 0.110
_exptl_crystal_size_min 0.107
_refine_diff_density_max 0.186
_refine_diff_density_min -0.170
_refine_diff_density_rms 0.030
_refine_ls_abs_structure_details
;
 Flack x determined using 5796 quotients [(I+)-(I-)]/[(I+)+(I-)]
 (Parsons, Flack and Wagner, Acta Cryst. B69 (2013) 249-259).
;
_refine_ls_abs_structure_Flack -0.033(10)
_refine_ls_extinction_method none
_refine_ls_goodness_of_fit_ref 1.030
_refine_ls_hydrogen_treatment constr
_refine_ls_matrix_type full
_refine_ls_number_parameters 795
_refine_ls_number_reflns 13812
_refine_ls_number_restraints 0
_refine_ls_restrained_S_all 1.030
_refine_ls_R_factor_all 0.0308
_refine_ls_R_factor_gt 0.0293
_refine_ls_shift/su_max 0.001
_refine_ls_shift/su_mean 0.000
_refine_ls_structure_factor_coef Fsqd
_refine_ls_weighting_details 'w=1/[\s^2^(Fo^2^)+(0.0441P)^2^+0.8396P] where P=(Fo^2^+2Fc^2^)/3'
_refine_ls_weighting_scheme calc
_refine_ls_wR_factor_gt 0.0753
_refine_ls_wR_factor_ref 0.0763
_reflns_Friedel_coverage 0.815
_reflns_Friedel_fraction_full 1.000
_reflns_Friedel_fraction_max 0.984
_reflns_number_gt 13333
_reflns_number_total 13812
_reflns_threshold_expression 'I > 2\s(I)'
_cod_data_source_file ja7b04926_si_002.cif
_cod_data_source_block s16msh77-cpd-21
_cod_database_code 4126272
_chemical_oxdiff_usercomment 'Colourless blocks'
_shelx_space_group_comment
;
The symmetry employed for this shelxl refinement is uniquely defined
by the following loop, which should always be used as a source of
symmetry information in preference to the above space-group names.
They are only intended as comments.
;
_olex2_refinement_description
;
1. Fixed Uiso
 At 1.2 times of:
  All C(H) groups, All C(H,H) groups
 At 1.5 times of:
  All C(H,H,H) groups
2.a Ternary CH refined with riding coordinates:
 C12(H12), C15(H15), C24(H24), C27(H27), C59(H59), C62(H62), C71(H71), C74(H74)
2.b Secondary CH2 refined with riding coordinates:
 C31(H31A,H31B), C32(H32A,H32B), C40(H40A,H40B), C41(H41A,H41B)
2.c Aromatic/amide H refined with riding coordinates:
 C3(H3), C8(H8), C9(H9), C10(H10), C20(H20), C21(H21), C22(H22), C30(H30),
 C34(H34), C35(H35), C36(H36), C37(H37), C38(H38), C39(H39), C43(H43), C44(H44),
  C45(H45), C46(H46), C47(H47), C50(H50), C55(H55), C56(H56), C57(H57),
 C67(H67), C68(H68), C69(H69)
2.d Idealised Me refined as rotating group:
 C1(H1A,H1B,H1C), C5(H5A,H5B,H5C), C13(H13A,H13B,H13C), C14(H14A,H14B,H14C),
 C16(H16A,H16B,H16C), C17(H17A,H17B,H17C), C25(H25A,H25B,H25C), C26(H26A,H26B,
 H26C), C28(H28A,H28B,H28C), C29(H29A,H29B,H29C), C48(H48A,H48B,H48C), C52(H52A,
 H52B,H52C), C60(H60A,H60B,H60C), C61(H61A,H61B,H61C), C63(H63A,H63B,H63C),
 C64(H64A,H64B,H64C), C72(H72A,H72B,H72C), C73(H73A,H73B,H73C), C75(H75A,H75B,
 H75C), C76(H76A,H76B,H76C)
;
_shelx_shelxl_version_number 2014/7

loop_
_space_group_symop_operation_xyz
'x, y, z'
'-x+1/2, -y, z+1/2'
'x+1/2, -y+1/2, -z'
'-x, y+1/2, -z+1/2'

loop_
_atom_site_label
_atom_site_type_symbol
_atom_site_fract_x
_atom_site_fract_y
_atom_site_fract_z
_atom_site_U_iso_or_equiv
_atom_site_adp_type
_atom_site_occupancy
_atom_site_site_symmetry_order
_atom_site_calc_flag
_atom_site_refinement_flags_posn
Mg1 Mg 0.10460(4) 0.52494(2) 0.08302(2) 0.01915(12) Uani 1 1 d .
Mg2 Mg -0.13114(4) 0.49319(2) 0.15961(2) 0.01928(12) Uani 1 1 d .
O1 O 0.00552(9) 0.52169(6) 0.15772(6) 0.0266(3) Uani 1 1 d .
O2 O -0.00503(10) 0.48844(7) 0.03919(6) 0.0338(3) Uani 1 1 d .
N1 N 0.22943(10) 0.47260(6) 0.06861(6) 0.0182(3) Uani 1 1 d .
N2 N 0.15039(11) 0.58863(6) 0.02361(6) 0.0200(3) Uani 1 1 d .
N3 N 0.14442(11) 0.57372(7) 0.16632(7) 0.0246(3) Uani 1 1 d .
N4 N -0.15512(11) 0.45981(7) 0.07658(7) 0.0254(3) Uani 1 1 d .
N5 N -0.25041(11) 0.54818(6) 0.17736(6) 0.0200(3) Uani 1 1 d .
N6 N -0.15777(11) 0.43853(6) 0.22920(6) 0.0212(3) Uani 1 1 d .
C1 C 0.41095(14) 0.46309(8) 0.05222(9) 0.0275(4) Uani 1 1 d .
H1A H 0.4320 0.4556 0.0924 0.041 Uiso 1 1 calc GR
H1B H 0.4626 0.4860 0.0320 0.041 Uiso 1 1 calc GR
H1C H 0.4007 0.4250 0.0322 0.041 Uiso 1 1 calc GR
C2 C 0.31429(13) 0.49809(8) 0.05233(7) 0.0202(3) Uani 1 1 d .
C3 C 0.32227(13) 0.55769(8) 0.03356(8) 0.0225(3) Uani 1 1 d .
H3 H 0.3883 0.5731 0.0323 0.027 Uiso 1 1 calc R
C4 C 0.24707(13) 0.59794(7) 0.01642(7) 0.0223(3) Uani 1 1 d .
C5 C 0.28439(15) 0.65434(9) -0.01316(10) 0.0344(4) Uani 1 1 d .
H5A H 0.2467 0.6609 -0.0491 0.052 Uiso 1 1 calc GR
H5B H 0.3554 0.6500 -0.0224 0.052 Uiso 1 1 calc GR
H5C H 0.2751 0.6884 0.0129 0.052 Uiso 1 1 calc GR
C6 C 0.22958(12) 0.40926(7) 0.07864(7) 0.0200(3) Uani 1 1 d .
C7 C 0.19714(14) 0.37105(8) 0.03377(8) 0.0241(3) Uani 1 1 d .
C8 C 0.19706(15) 0.30994(8) 0.04371(8) 0.0284(4) Uani 1 1 d .
H8 H 0.1757 0.2838 0.0137 0.034 Uiso 1 1 calc R
C9 C 0.22738(15) 0.28655(8) 0.09635(9) 0.0296(4) Uani 1 1 d .
H9 H 0.2277 0.2446 0.1022 0.035 Uiso 1 1 calc R
C10 C 0.25727(14) 0.32423(8) 0.14056(8) 0.0275(4) Uani 1 1 d .
H10 H 0.2774 0.3078 0.1768 0.033 Uiso 1 1 calc R
C11 C 0.25849(13) 0.38609(8) 0.13289(8) 0.0224(3) Uani 1 1 d .
C12 C 0.16523(16) 0.39578(8) -0.02483(8) 0.0317(4) Uani 1 1 d .
H12 H 0.1515 0.4393 -0.0196 0.038 Uiso 1 1 calc R
C13 C 0.06965(19) 0.36676(11) -0.04675(10) 0.0442(5) Uani 1 1 d .
H13A H 0.0833 0.3253 -0.0576 0.066 Uiso 1 1 calc GR
H13B H 0.0450 0.3886 -0.0808 0.066 Uiso 1 1 calc GR
H13C H 0.0191 0.3677 -0.0160 0.066 Uiso 1 1 calc GR
C14 C 0.2490(2) 0.38981(14) -0.06942(10) 0.0544(7) Uani 1 1 d .
H14A H 0.3095 0.4089 -0.0544 0.082 Uiso 1 1 calc GR
H14B H 0.2290 0.4092 -0.1058 0.082 Uiso 1 1 calc GR
H14C H 0.2622 0.3475 -0.0767 0.082 Uiso 1 1 calc GR
C15 C 0.28858(14) 0.42651(8) 0.18271(8) 0.0246(4) Uani 1 1 d .
H15 H 0.2981 0.4676 0.1667 0.029 Uiso 1 1 calc R
C16 C 0.20503(15) 0.42926(10) 0.22804(9) 0.0334(4) Uani 1 1 d .
H16A H 0.1422 0.4399 0.2089 0.050 Uiso 1 1 calc GR
H16B H 0.2214 0.4594 0.2574 0.050 Uiso 1 1 calc GR
H16C H 0.1981 0.3903 0.2468 0.050 Uiso 1 1 calc GR
C17 C 0.38652(15) 0.40752(10) 0.21145(10) 0.0363(4) Uani 1 1 d .
H17A H 0.3771 0.3692 0.2311 0.054 Uiso 1 1 calc GR
H17B H 0.4067 0.4377 0.2400 0.054 Uiso 1 1 calc GR
H17C H 0.4385 0.4036 0.1817 0.054 Uiso 1 1 calc GR
C18 C 0.08206(14) 0.62838(8) -0.00503(8) 0.0244(4) Uani 1 1 d .
C19 C 0.04253(15) 0.61177(9) -0.05935(8) 0.0307(4) Uani 1 1 d .
C20 C -0.02326(17) 0.65078(11) -0.08668(10) 0.0400(5) Uani 1 1 d .
H20 H -0.0498 0.6405 -0.1237 0.048 Uiso 1 1 calc R
C21 C -0.05087(18) 0.70396(11) -0.06138(11) 0.0443(5) Uani 1 1 d .
H21 H -0.0951 0.7302 -0.0811 0.053 Uiso 1 1 calc R
C22 C -0.01408(17) 0.71884(9) -0.00745(10) 0.0381(5) Uani 1 1 d .
H22 H -0.0344 0.7552 0.0101 0.046 Uiso 1 1 calc R
C23 C 0.05218(14) 0.68181(8) 0.02182(9) 0.0289(4) Uani 1 1 d .
C24 C 0.07080(17) 0.55253(10) -0.08727(8) 0.0360(5) Uani 1 1 d .
H24 H 0.0843 0.5238 -0.0550 0.043 Uiso 1 1 calc R
C25 C 0.1672(2) 0.55818(14) -0.12275(11) 0.0552(7) Uani 1 1 d .
H25A H 0.1584 0.5886 -0.1529 0.083 Uiso 1 1 calc GR
H25B H 0.1826 0.5198 -0.1410 0.083 Uiso 1 1 calc GR
H25C H 0.2221 0.5698 -0.0970 0.083 Uiso 1 1 calc GR
C26 C -0.0119(2) 0.52600(12) -0.12437(11) 0.0531(6) Uani 1 1 d .
H26A H -0.0742 0.5253 -0.1020 0.080 Uiso 1 1 calc GR
H26B H 0.0061 0.4853 -0.1356 0.080 Uiso 1 1 calc GR
H26C H -0.0210 0.5503 -0.1594 0.080 Uiso 1 1 calc GR
C27 C 0.08588(15) 0.69736(8) 0.08268(9) 0.0300(4) Uani 1 1 d .
H27 H 0.1398 0.6687 0.0937 0.036 Uiso 1 1 calc R
C28 C 0.12857(19) 0.76049(9) 0.08829(12) 0.0450(5) Uani 1 1 d .
H28A H 0.1822 0.7659 0.0598 0.068 Uiso 1 1 calc GR
H28B H 0.1551 0.7662 0.1276 0.068 Uiso 1 1 calc GR
H28C H 0.0757 0.7897 0.0810 0.068 Uiso 1 1 calc GR
C29 C -0.00103(16) 0.68845(9) 0.12535(10) 0.0358(5) Uani 1 1 d .
H29A H -0.0543 0.7169 0.1164 0.054 Uiso 1 1 calc GR
H29B H 0.0225 0.6950 0.1652 0.054 Uiso 1 1 calc GR
H29C H -0.0267 0.6477 0.1217 0.054 Uiso 1 1 calc GR
C30 C 0.06380(14) 0.55581(9) 0.18911(8) 0.0275(4) Uani 1 1 d .
H30 H 0.0462 0.5667 0.2277 0.033 Uiso 1 1 calc R
C31 C 0.20657(15) 0.61570(9) 0.19869(9) 0.0316(4) Uani 1 1 d .
H31A H 0.1815 0.6186 0.2391 0.038 Uiso 1 1 calc R
H31B H 0.2008 0.6556 0.1807 0.038 Uiso 1 1 calc R
C32 C 0.31570(15) 0.59761(9) 0.20000(9) 0.0323(4) Uani 1 1 d .
H32A H 0.3241 0.5616 0.2245 0.039 Uiso 1 1 calc R
H32B H 0.3386 0.5880 0.1602 0.039 Uiso 1 1 calc R
C33 C 0.37706(14) 0.64804(8) 0.22439(8) 0.0274(4) Uani 1 1 d .
C34 C 0.42477(16) 0.68829(9) 0.18809(9) 0.0346(4) Uani 1 1 d .
H34 H 0.4219 0.6826 0.1472 0.042 Uiso 1 1 calc R
C35 C 0.47651(17) 0.73657(10) 0.21029(11) 0.0422(5) Uani 1 1 d .
H35 H 0.5090 0.7636 0.1847 0.051 Uiso 1 1 calc R
C36 C 0.48076(19) 0.74543(10) 0.26970(11) 0.0456(6) Uani 1 1 d .
H36 H 0.5154 0.7788 0.2852 0.055 Uiso 1 1 calc R
C37 C 0.4347(2) 0.70570(12) 0.30610(10) 0.0500(6) Uani 1 1 d .
H37 H 0.4381 0.7113 0.3470 0.060 Uiso 1 1 calc R
C38 C 0.38326(18) 0.65749(10) 0.28367(9) 0.0408(5) Uani 1 1 d .
H38 H 0.3516 0.6304 0.3095 0.049 Uiso 1 1 calc R
C39 C -0.09227(14) 0.46865(9) 0.03457(8) 0.0289(4) Uani 1 1 d .
H39 H -0.1145 0.4592 -0.0036 0.035 Uiso 1 1 calc R
C40 C -0.25301(14) 0.43577(8) 0.05834(9) 0.0288(4) Uani 1 1 d .
H40A H -0.2744 0.4560 0.0222 0.035 Uiso 1 1 calc R
H40B H -0.3031 0.4446 0.0888 0.035 Uiso 1 1 calc R
C41 C -0.24994(16) 0.36861(9) 0.04783(10) 0.0345(4) Uani 1 1 d .
H41A H -0.2030 0.3599 0.0157 0.041 Uiso 1 1 calc R
H41B H -0.2248 0.3485 0.0832 0.041 Uiso 1 1 calc R
C42 C -0.35148(15) 0.34419(8) 0.03273(9) 0.0284(4) Uani 1 1 d .
C43 C -0.41517(16) 0.32285(9) 0.07551(9) 0.0346(4) Uani 1 1 d .
H43 H -0.3945 0.3238 0.1150 0.041 Uiso 1 1 calc R
C44 C -0.50820(16) 0.30022(9) 0.06178(10) 0.0357(4) Uani 1 1 d .
H44 H -0.5504 0.2854 0.0917 0.043 Uiso 1 1 calc R
C45 C -0.53978(15) 0.29921(9) 0.00453(10) 0.0349(4) Uani 1 1 d .
H45 H -0.6033 0.2832 -0.0051 0.042 Uiso 1 1 calc R
C46 C -0.47891(16) 0.32144(9) -0.03841(9) 0.0351(4) Uani 1 1 d .
H46 H -0.5007 0.3212 -0.0777 0.042 Uiso 1 1 calc R
C47 C -0.38560(16) 0.34422(9) -0.02440(9) 0.0324(4) Uani 1 1 d .
H47 H -0.3445 0.3601 -0.0543 0.039 Uiso 1 1 calc R
C48 C -0.43316(14) 0.55004(9) 0.19264(10) 0.0320(4) Uani 1 1 d .
H48A H -0.4295 0.5889 0.2120 0.048 Uiso 1 1 calc GR
H48B H -0.4829 0.5251 0.2122 0.048 Uiso 1 1 calc GR
H48C H -0.4524 0.5557 0.1519 0.048 Uiso 1 1 calc GR
C49 C -0.33188(13) 0.51981(8) 0.19545(7) 0.0227(3) Uani 1 1 d .
C50 C -0.33270(13) 0.46176(8) 0.21832(8) 0.0252(4) Uani 1 1 d .
H50 H -0.3965 0.4433 0.2197 0.030 Uiso 1 1 calc R
C51 C -0.25368(14) 0.42676(8) 0.23941(8) 0.0235(3) Uani 1 1 d .
C52 C -0.28340(16) 0.37393(9) 0.27695(10) 0.0349(4) Uani 1 1 d .
H52A H -0.2594 0.3370 0.2590 0.052 Uiso 1 1 calc GR
H52B H -0.3562 0.3725 0.2804 0.052 Uiso 1 1 calc GR
H52C H -0.2538 0.3782 0.3157 0.052 Uiso 1 1 calc GR
C53 C -0.25812(12) 0.61145(7) 0.16714(8) 0.0221(3) Uani 1 1 d .
C54 C -0.28013(13) 0.63408(8) 0.11166(8) 0.0242(4) Uani 1 1 d .
C55 C -0.28814(15) 0.69583(8) 0.10434(9) 0.0295(4) Uani 1 1 d .
H55 H -0.3036 0.7115 0.0670 0.035 Uiso 1 1 calc R
C56 C -0.27393(15) 0.73440(8) 0.15041(10) 0.0328(4) Uani 1 1 d .
H56 H -0.2804 0.7762 0.1449 0.039 Uiso 1 1 calc R
C57 C -0.25022(16) 0.71174(8) 0.20451(9) 0.0324(4) Uani 1 1 d .
H57 H -0.2393 0.7384 0.2359 0.039 Uiso 1 1 calc R
C58 C -0.24189(14) 0.65062(8) 0.21402(8) 0.0267(4) Uani 1 1 d .
C59 C -0.29794(15) 0.59378(8) 0.05974(8) 0.0274(4) Uani 1 1 d .
H59 H -0.2954 0.5516 0.0737 0.033 Uiso 1 1 calc R
C60 C -0.21620(17) 0.60172(11) 0.01400(9) 0.0380(5) Uani 1 1 d .
H60A H -0.2196 0.6422 -0.0020 0.057 Uiso 1 1 calc GR
H60B H -0.2259 0.5727 -0.0173 0.057 Uiso 1 1 calc GR
H60C H -0.1508 0.5954 0.0320 0.057 Uiso 1 1 calc GR
C61 C -0.40056(16) 0.60425(11) 0.03274(10) 0.0410(5) Uani 1 1 d .
H61A H -0.4038 0.6448 0.0170 0.062 Uiso 1 1 calc GR
H61B H -0.4521 0.5992 0.0626 0.062 Uiso 1 1 calc GR
H61C H -0.4115 0.5754 0.0014 0.062 Uiso 1 1 calc GR
C62 C -0.21883(17) 0.62778(9) 0.27486(8) 0.0329(4) Uani 1 1 d .
H62 H -0.2063 0.5839 0.2719 0.039 Uiso 1 1 calc R
C63 C -0.12438(18) 0.65676(10) 0.29917(9) 0.0385(5) Uani 1 1 d .
H63A H -0.1363 0.6994 0.3053 0.058 Uiso 1 1 calc GR
H63B H -0.0695 0.6515 0.2715 0.058 Uiso 1 1 calc GR
H63C H -0.1069 0.6380 0.3363 0.058 Uiso 1 1 calc GR
C64 C -0.3065(2) 0.63690(12) 0.31615(10) 0.0477(6) Uani 1 1 d .
H64A H -0.3224 0.6795 0.3185 0.072 Uiso 1 1 calc GR
H64B H -0.2887 0.6221 0.3549 0.072 Uiso 1 1 calc GR
H64C H -0.3646 0.6150 0.3016 0.072 Uiso 1 1 calc GR
C65 C -0.08384(13) 0.40395(8) 0.25968(8) 0.0234(4) Uani 1 1 d .
C66 C -0.03823(14) 0.42834(8) 0.30926(8) 0.0275(4) Uani 1 1 d .
C67 C 0.03146(15) 0.39390(9) 0.33927(9) 0.0321(4) Uani 1 1 d .
H67 H 0.0618 0.4095 0.3734 0.039 Uiso 1 1 calc R
C68 C 0.05712(15) 0.33769(9) 0.32046(9) 0.0349(4) Uani 1 1 d .
H68 H 0.1039 0.3146 0.3418 0.042 Uiso 1 1 calc R
C69 C 0.01469(15) 0.31504(8) 0.27043(9) 0.0317(4) Uani 1 1 d .
H69 H 0.0343 0.2767 0.2570 0.038 Uiso 1 1 calc R
C70 C -0.05627(14) 0.34711(8) 0.23914(8) 0.0267(4) Uani 1 1 d .
C71 C -0.06362(16) 0.49091(9) 0.33065(8) 0.0333(4) Uani 1 1 d .
H71 H -0.0801 0.5154 0.2956 0.040 Uiso 1 1 calc R
C72 C 0.0238(2) 0.52128(12) 0.36140(12) 0.0543(7) Uani 1 1 d .
H72A H 0.0367 0.5012 0.3985 0.081 Uiso 1 1 calc GR
H72B H 0.0073 0.5632 0.3686 0.081 Uiso 1 1 calc GR
H72C H 0.0833 0.5189 0.3368 0.081 Uiso 1 1 calc GR
C73 C -0.1562(2) 0.49045(12) 0.36963(11) 0.0508(6) Uani 1 1 d .
H73A H -0.2138 0.4762 0.3473 0.076 Uiso 1 1 calc GR
H73B H -0.1694 0.5309 0.3837 0.076 Uiso 1 1 calc GR
H73C H -0.1448 0.4639 0.4028 0.076 Uiso 1 1 calc GR
C74 C -0.09879(15) 0.32167(9) 0.18318(9) 0.0317(4) Uani 1 1 d .
H74 H -0.1585 0.3461 0.1725 0.038 Uiso 1 1 calc R
C75 C -0.1328(2) 0.25676(10) 0.18892(14) 0.0534(6) Uani 1 1 d .
H75A H -0.0745 0.2311 0.1946 0.080 Uiso 1 1 calc GR
H75B H -0.1681 0.2448 0.1535 0.080 Uiso 1 1 calc GR
H75C H -0.1776 0.2529 0.2224 0.080 Uiso 1 1 calc GR
C76 C -0.02231(18) 0.32822(12) 0.13425(10) 0.0452(5) Uani 1 1 d .
H76A H 0.0377 0.3053 0.1439 0.068 Uiso 1 1 calc GR
H76B H -0.0048 0.3704 0.1296 0.068 Uiso 1 1 calc GR
H76C H -0.0508 0.3131 0.0979 0.068 Uiso 1 1 calc GR

loop_
_atom_site_aniso_label
_atom_site_aniso_U_11
_atom_site_aniso_U_22
_atom_site_aniso_U_33
_atom_site_aniso_U_23
_atom_site_aniso_U_13
_atom_site_aniso_U_12
Mg1 0.0180(3) 0.0187(3) 0.0207(3) 0.0028(2) 0.0030(2) -0.0003(2)
Mg2 0.0178(3) 0.0185(3) 0.0215(3) 0.0011(2) 0.0024(2) -0.0005(2)
O1 0.0219(6) 0.0294(6) 0.0284(6) -0.0021(5) 0.0005(5) -0.0049(5)
O2 0.0237(6) 0.0473(8) 0.0304(7) -0.0043(6) 0.0028(5) -0.0107(6)
N1 0.0199(7) 0.0148(6) 0.0200(6) 0.0002(5) 0.0007(5) -0.0010(5)
N2 0.0202(7) 0.0179(6) 0.0219(7) 0.0033(5) 0.0018(5) 0.0007(5)
N3 0.0217(7) 0.0243(7) 0.0277(7) -0.0034(6) -0.0006(6) -0.0022(6)
N4 0.0234(7) 0.0276(7) 0.0253(7) -0.0042(6) 0.0008(6) -0.0046(6)
N5 0.0202(7) 0.0175(6) 0.0221(7) -0.0005(5) -0.0002(5) 0.0004(5)
N6 0.0208(7) 0.0201(7) 0.0227(7) 0.0018(5) 0.0020(5) 0.0006(5)
C1 0.0205(8) 0.0243(9) 0.0376(10) 0.0031(7) 0.0042(7) 0.0022(7)
C2 0.0199(8) 0.0202(8) 0.0206(7) -0.0020(6) 0.0001(6) 0.0002(6)
C3 0.0173(8) 0.0203(8) 0.0300(9) 0.0010(7) 0.0020(7) -0.0042(6)
C4 0.0236(8) 0.0182(8) 0.0251(8) 0.0018(6) 0.0033(7) -0.0026(7)
C5 0.0291(10) 0.0246(9) 0.0496(12) 0.0116(9) 0.0096(9) -0.0014(8)
C6 0.0182(7) 0.0163(7) 0.0254(8) 0.0008(6) 0.0031(6) -0.0003(6)
C7 0.0250(9) 0.0211(8) 0.0261(8) -0.0013(7) 0.0030(7) -0.0010(7)
C8 0.0323(10) 0.0199(8) 0.0329(10) -0.0046(7) 0.0038(8) -0.0045(7)
C9 0.0309(10) 0.0169(8) 0.0409(10) 0.0045(7) 0.0051(8) -0.0015(7)
C10 0.0278(9) 0.0232(9) 0.0315(9) 0.0081(7) 0.0027(7) -0.0013(7)
C11 0.0193(8) 0.0217(8) 0.0261(8) 0.0027(7) 0.0021(7) -0.0007(7)
C12 0.0441(11) 0.0232(9) 0.0277(9) -0.0031(7) -0.0061(8) -0.0027(8)
C13 0.0472(13) 0.0434(12) 0.0420(12) -0.0049(10) -0.0131(10) -0.0033(10)
C14 0.0556(15) 0.0802(19) 0.0273(11) 0.0071(11) -0.0010(10) -0.0125(14)
C15 0.0269(9) 0.0242(8) 0.0226(8) 0.0031(7) -0.0015(7) -0.0032(7)
C16 0.0304(10) 0.0398(11) 0.0299(9) -0.0017(8) 0.0022(8) 0.0000(8)
C17 0.0273(10) 0.0455(12) 0.0361(10) -0.0003(9) -0.0069(8) -0.0013(9)
C18 0.0220(8) 0.0233(8) 0.0279(9) 0.0100(7) 0.0032(7) 0.0009(7)
C19 0.0314(10) 0.0343(10) 0.0264(9) 0.0105(8) 0.0021(7) 0.0024(8)
C20 0.0380(11) 0.0491(12) 0.0331(10) 0.0151(9) -0.0049(9) 0.0030(10)
C21 0.0379(12) 0.0437(12) 0.0512(13) 0.0233(11) -0.0011(10) 0.0120(10)
C22 0.0345(11) 0.0275(10) 0.0524(13) 0.0128(9) 0.0057(10) 0.0091(8)
C23 0.0263(9) 0.0226(8) 0.0377(10) 0.0088(8) 0.0054(8) 0.0018(7)
C24 0.0466(12) 0.0412(11) 0.0202(8) 0.0037(8) -0.0025(8) 0.0060(9)
C25 0.0550(15) 0.0736(18) 0.0368(12) -0.0100(12) 0.0081(11) 0.0087(14)
C26 0.0655(17) 0.0536(14) 0.0401(13) -0.0018(11) -0.0118(12) -0.0011(13)
C27 0.0314(10) 0.0192(8) 0.0393(10) 0.0009(7) 0.0059(8) 0.0018(7)
C28 0.0481(13) 0.0258(10) 0.0612(15) -0.0027(10) 0.0118(11) -0.0054(9)
C29 0.0357(11) 0.0293(10) 0.0423(12) -0.0006(8) 0.0098(9) 0.0023(8)
C30 0.0254(9) 0.0311(9) 0.0261(9) -0.0053(7) 0.0015(7) 0.0012(7)
C31 0.0271(10) 0.0310(10) 0.0368(10) -0.0103(8) -0.0028(8) -0.0016(8)
C32 0.0274(10) 0.0303(10) 0.0393(11) -0.0069(8) -0.0023(8) -0.0009(8)
C33 0.0226(9) 0.0266(9) 0.0331(9) -0.0018(7) -0.0015(7) 0.0000(7)
C34 0.0375(11) 0.0363(11) 0.0299(10) 0.0037(8) 0.0002(8) -0.0002(9)
C35 0.0369(12) 0.0361(11) 0.0535(13) 0.0156(10) -0.0015(10) -0.0085(9)
C36 0.0479(13) 0.0346(11) 0.0544(14) -0.0005(10) -0.0168(11) -0.0140(10)
C37 0.0686(17) 0.0488(14) 0.0326(11) -0.0051(10) -0.0095(11) -0.0176(12)
C38 0.0488(13) 0.0421(12) 0.0316(10) 0.0025(9) 0.0005(9) -0.0167(10)
C39 0.0272(9) 0.0345(10) 0.0249(8) -0.0033(7) -0.0004(7) -0.0051(8)
C40 0.0241(9) 0.0287(9) 0.0335(9) -0.0044(8) 0.0004(7) -0.0022(7)
C41 0.0303(10) 0.0300(10) 0.0432(11) -0.0035(8) -0.0043(9) -0.0012(8)
C42 0.0287(9) 0.0213(8) 0.0354(10) -0.0033(7) -0.0021(8) -0.0010(7)
C43 0.0387(11) 0.0359(10) 0.0290(9) 0.0012(8) -0.0014(8) -0.0025(9)
C44 0.0303(10) 0.0314(10) 0.0454(12) 0.0058(9) 0.0070(9) -0.0014(8)
C45 0.0253(10) 0.0277(9) 0.0517(12) -0.0036(9) -0.0043(9) -0.0035(8)
C46 0.0376(11) 0.0329(10) 0.0349(10) -0.0041(8) -0.0081(9) -0.0020(9)
C47 0.0365(11) 0.0291(9) 0.0316(10) -0.0003(8) 0.0022(8) -0.0054(8)
C48 0.0212(9) 0.0281(9) 0.0469(11) 0.0053(8) 0.0027(8) 0.0021(7)
C49 0.0194(8) 0.0235(8) 0.0252(8) -0.0023(7) 0.0005(6) 0.0010(7)
C50 0.0189(8) 0.0232(8) 0.0336(9) 0.0013(7) 0.0041(7) -0.0042(7)
C51 0.0243(9) 0.0199(8) 0.0264(8) 0.0002(7) 0.0066(7) -0.0018(7)
C52 0.0292(10) 0.0298(10) 0.0459(11) 0.0137(9) 0.0124(9) 0.0004(8)
C53 0.0178(8) 0.0193(8) 0.0293(9) 0.0006(7) 0.0005(7) 0.0003(6)
C54 0.0201(8) 0.0221(8) 0.0305(9) 0.0025(7) -0.0008(7) -0.0029(7)
C55 0.0277(9) 0.0240(9) 0.0370(10) 0.0079(7) -0.0034(8) -0.0010(7)
C56 0.0322(10) 0.0178(8) 0.0484(12) 0.0033(8) 0.0000(9) 0.0012(7)
C57 0.0374(11) 0.0212(9) 0.0387(10) -0.0055(8) 0.0011(9) -0.0015(8)
C58 0.0283(9) 0.0221(8) 0.0296(9) -0.0020(7) 0.0013(7) 0.0000(7)
C59 0.0291(9) 0.0261(9) 0.0270(9) 0.0032(7) -0.0049(7) -0.0021(7)
C60 0.0355(11) 0.0442(12) 0.0343(10) -0.0010(9) 0.0009(9) -0.0031(9)
C61 0.0303(10) 0.0505(13) 0.0422(12) -0.0004(10) -0.0102(9) -0.0066(10)
C62 0.0460(12) 0.0238(9) 0.0288(9) -0.0041(7) -0.0012(8) -0.0004(8)
C63 0.0435(12) 0.0404(11) 0.0315(10) -0.0064(9) -0.0044(9) -0.0004(9)
C64 0.0513(14) 0.0575(15) 0.0343(11) -0.0011(10) 0.0037(10) -0.0127(12)
C65 0.0230(8) 0.0224(8) 0.0248(8) 0.0081(7) 0.0052(7) 0.0006(7)
C66 0.0281(9) 0.0297(9) 0.0248(8) 0.0069(7) 0.0027(7) 0.0019(7)
C67 0.0330(10) 0.0363(10) 0.0269(9) 0.0087(8) -0.0016(8) 0.0003(8)
C68 0.0301(10) 0.0338(10) 0.0407(11) 0.0177(9) -0.0008(8) 0.0035(8)
C69 0.0309(10) 0.0236(9) 0.0407(11) 0.0097(8) 0.0047(8) 0.0040(8)
C70 0.0237(8) 0.0243(9) 0.0320(9) 0.0061(7) 0.0043(7) 0.0003(7)
C71 0.0406(11) 0.0337(10) 0.0256(9) -0.0007(8) -0.0043(8) 0.0045(8)
C72 0.0601(16) 0.0446(13) 0.0582(15) -0.0133(11) -0.0252(13) 0.0066(12)
C73 0.0617(16) 0.0525(14) 0.0381(12) -0.0035(11) 0.0133(11) 0.0106(12)
C74 0.0288(9) 0.0258(9) 0.0405(10) -0.0032(8) 0.0015(8) 0.0046(8)
C75 0.0537(15) 0.0294(11) 0.0770(18) -0.0075(11) -0.0107(13) -0.0022(10)
C76 0.0343(11) 0.0615(15) 0.0398(12) -0.0098(11) 0.0017(9) 0.0094(11)

loop_
_atom_type_symbol
_atom_type_description
_atom_type_scat_dispersion_real
_atom_type_scat_dispersion_imag
_atom_type_scat_source
C C 0.0181 0.0091 'International Tables Vol C Tables 4.2.6.8 and 6.1.1.4'
H H 0.0000 0.0000 'International Tables Vol C Tables 4.2.6.8 and 6.1.1.4'
Mg Mg 0.1719 0.1771 'International Tables Vol C Tables 4.2.6.8 and 6.1.1.4'
N N 0.0311 0.0180 'International Tables Vol C Tables 4.2.6.8 and 6.1.1.4'
O O 0.0492 0.0322 'International Tables Vol C Tables 4.2.6.8 and 6.1.1.4'

loop_
_geom_angle_atom_site_label_1
_geom_angle_atom_site_label_2
_geom_angle_atom_site_label_3
_geom_angle
O1 Mg1 Mg2 24.76(3)
O1 Mg1 N3 59.51(5)
O2 Mg1 Mg2 61.48(4)
O2 Mg1 O1 86.23(5)
O2 Mg1 N1 106.65(6)
O2 Mg1 N2 99.87(6)
O2 Mg1 N3 144.22(6)
N1 Mg1 Mg2 131.25(4)
N1 Mg1 O1 126.97(6)
N1 Mg1 N3 102.61(6)
N2 Mg1 Mg2 134.65(5)
N2 Mg1 O1 136.57(6)
N2 Mg1 N1 92.65(6)
N2 Mg1 N3 98.88(6)
N3 Mg1 Mg2 83.78(4)
O1 Mg2 Mg1 27.96(4)
O1 Mg2 N4 104.15(6)
O1 Mg2 N5 122.66(6)
O1 Mg2 N6 112.30(6)
N4 Mg2 Mg1 76.30(5)
N5 Mg2 Mg1 130.09(4)
N5 Mg2 N4 106.15(6)
N6 Mg2 Mg1 129.68(5)
N6 Mg2 N4 118.40(6)
N6 Mg2 N5 93.93(6)
Mg2 O1 Mg1 127.28(7)
C30 O1 Mg1 92.95(10)
C30 O1 Mg2 137.97(12)
C39 O2 Mg1 152.78(13)
C2 N1 Mg1 119.57(11)
C2 N1 C6 117.99(14)
C6 N1 Mg1 122.36(11)
C4 N2 Mg1 118.81(12)
C4 N2 C18 117.96(14)
C18 N2 Mg1 122.78(11)
C30 N3 Mg1 89.75(11)
C30 N3 C31 118.70(16)
C31 N3 Mg1 151.01(13)
C39 N4 Mg2 121.96(13)
C39 N4 C40 114.88(15)
C40 N4 Mg2 121.98(12)
C49 N5 Mg2 114.35(11)
C49 N5 C53 117.57(14)
C53 N5 Mg2 127.77(11)
C51 N6 Mg2 115.11(12)
C51 N6 C65 118.10(14)
C65 N6 Mg2 125.65(11)
N1 C2 C1 120.68(15)
N1 C2 C3 124.08(16)
C3 C2 C1 115.24(15)
C2 C3 C4 129.73(16)
N2 C4 C3 124.36(15)
N2 C4 C5 120.62(16)
C3 C4 C5 115.00(16)
C7 C6 N1 118.84(15)
C11 C6 N1 120.50(15)
C11 C6 C7 120.63(15)
C6 C7 C12 120.92(15)
C8 C7 C6 118.66(17)
C8 C7 C12 120.40(16)
C9 C8 C7 121.26(17)
C8 C9 C10 119.87(17)
C9 C10 C11 121.17(17)
C6 C11 C15 121.52(15)
C10 C11 C6 118.39(16)
C10 C11 C15 120.09(16)
C7 C12 C13 112.00(17)
C7 C12 C14 110.91(18)
C13 C12 C14 111.03(18)
C11 C15 C16 110.12(15)
C11 C15 C17 112.84(16)
C17 C15 C16 110.16(16)
C19 C18 N2 118.83(17)
C23 C18 N2 120.58(17)
C23 C18 C19 120.54(17)
C18 C19 C24 120.76(17)
C20 C19 C18 118.2(2)
C20 C19 C24 121.03(19)
C21 C20 C19 121.6(2)
C22 C21 C20 119.6(2)
C21 C22 C23 121.4(2)
C18 C23 C27 121.20(17)
C22 C23 C18 118.60(19)
C22 C23 C27 120.10(18)
C19 C24 C25 111.2(2)
C26 C24 C19 113.35(19)
C26 C24 C25 110.39(19)
C23 C27 C28 113.75(18)
C23 C27 C29 109.55(17)
C28 C27 C29 110.46(17)
N3 C30 O1 117.78(16)
N3 C31 C32 112.78(16)
C33 C32 C31 109.42(16)
C34 C33 C32 121.13(18)
C38 C33 C32 121.01(18)
C38 C33 C34 117.78(18)
C35 C34 C33 121.3(2)
C36 C35 C34 119.9(2)
C37 C36 C35 119.5(2)
C36 C37 C38 120.4(2)
C33 C38 C37 121.2(2)
O2 C39 N4 126.59(18)
N4 C40 C41 112.38(16)
C42 C41 C40 111.77(16)
C43 C42 C41 121.17(19)
C43 C42 C47 117.86(18)
C47 C42 C41 120.93(18)
C44 C43 C42 121.31(19)
C43 C44 C45 120.0(2)
C46 C45 C44 119.74(19)
C45 C46 C47 120.09(19)
C46 C47 C42 121.00(19)
N5 C49 C48 120.45(16)
N5 C49 C50 124.54(16)
C50 C49 C48 115.01(16)
C49 C50 C51 129.91(17)
N6 C51 C50 123.75(16)
N6 C51 C52 120.49(16)
C50 C51 C52 115.75(16)
C54 C53 N5 121.26(15)
C54 C53 C58 120.15(16)
C58 C53 N5 118.58(15)
C53 C54 C59 122.18(16)
C55 C54 C53 118.90(17)
C55 C54 C59 118.90(17)
C56 C55 C54 121.16(18)
C57 C56 C55 119.47(17)
C56 C57 C58 121.49(18)
C53 C58 C62 121.68(16)
C57 C58 C53 118.81(17)
C57 C58 C62 119.48(17)
C54 C59 C60 111.05(16)
C54 C59 C61 111.72(17)
C61 C59 C60 110.36(17)
C58 C62 C63 111.16(17)
C58 C62 C64 111.77(19)
C64 C62 C63 110.70(17)
C66 C65 N6 118.98(16)
C66 C65 C70 120.69(17)
C70 C65 N6 120.31(16)
C65 C66 C71 121.53(16)
C67 C66 C65 118.51(18)
C67 C66 C71 119.96(18)
C68 C67 C66 121.27(19)
C67 C68 C69 119.75(18)
C68 C69 C70 121.44(18)
C65 C70 C74 121.71(17)
C69 C70 C65 118.26(18)
C69 C70 C74 119.98(17)
C66 C71 C72 112.85(18)
C66 C71 C73 111.30(18)
C72 C71 C73 110.7(2)
C70 C74 C75 113.33(19)
C70 C74 C76 109.62(17)
C76 C74 C75 110.8(2)

loop_
_geom_bond_atom_site_label_1
_geom_bond_atom_site_label_2
_geom_bond_distance
Mg1 Mg2 3.6873(7)
Mg1 O1 2.1727(14)
Mg1 O2 1.9612(14)
Mg1 N1 2.0711(15)
Mg1 N2 2.0700(15)
Mg1 N3 2.2698(16)
Mg2 O1 1.9409(13)
Mg2 N4 2.0760(16)
Mg2 N5 2.0604(15)
Mg2 N6 2.0476(15)
O1 C30 1.310(2)
O2 C39 1.255(2)
N1 C2 1.327(2)
N1 C6 1.440(2)
N2 C4 1.323(2)
N2 C18 1.438(2)
N3 C30 1.267(2)
N3 C31 1.461(2)
N4 C39 1.297(2)
N4 C40 1.480(2)
N5 C49 1.331(2)
N5 C53 1.443(2)
N6 C51 1.333(2)
N6 C65 1.441(2)
C1 C2 1.515(2)
C2 C3 1.409(2)
C3 C4 1.410(2)
C4 C5 1.521(2)
C6 C7 1.410(2)
C6 C11 1.406(2)
C7 C8 1.390(3)
C7 C12 1.519(3)
C8 C9 1.381(3)
C9 C10 1.382(3)
C10 C11 1.399(2)
C11 C15 1.516(2)
C12 C13 1.523(3)
C12 C14 1.526(3)
C15 C16 1.531(3)
C15 C17 1.530(3)
C18 C19 1.407(3)
C18 C23 1.407(3)
C19 C20 1.393(3)
C19 C24 1.524(3)
C20 C21 1.378(4)
C21 C22 1.376(4)
C22 C23 1.390(3)
C23 C27 1.511(3)
C24 C25 1.533(3)
C24 C26 1.521(3)
C27 C28 1.533(3)
C27 C29 1.536(3)
C31 C32 1.519(3)
C32 C33 1.507(3)
C33 C34 1.386(3)
C33 C38 1.382(3)
C34 C35 1.384(3)
C35 C36 1.382(3)
C36 C37 1.370(3)
C37 C38 1.382(3)
C40 C41 1.527(3)
C41 C42 1.508(3)
C42 C43 1.388(3)
C42 C47 1.391(3)
C43 C44 1.383(3)
C44 C45 1.383(3)
C45 C46 1.375(3)
C46 C47 1.389(3)
C48 C49 1.519(2)
C49 C50 1.405(3)
C50 C51 1.405(3)
C51 C52 1.520(2)
C53 C54 1.404(2)
C53 C58 1.408(3)
C54 C55 1.400(3)
C54 C59 1.517(3)
C55 C56 1.381(3)
C56 C57 1.381(3)
C57 C58 1.393(3)
C58 C62 1.522(3)
C59 C60 1.529(3)
C59 C61 1.527(3)
C62 C63 1.529(3)
C62 C64 1.524(3)
C65 C66 1.405(3)
C65 C70 1.409(3)
C66 C67 1.395(3)
C66 C71 1.526(3)
C67 C68 1.377(3)
C68 C69 1.380(3)
C69 C70 1.393(3)
C70 C74 1.519(3)
C71 C72 1.529(3)
C71 C73 1.531(3)
C74 C75 1.532(3)
C74 C76 1.529(3)
